data_4037930
loop_
_publ_author_name
'Umetani, Masataka'
'Kim, Gakhyun'
'Tanaka, Takayuki'
'Kim, Dongho'
'Osuka, Atsuhiro'

_publ_section_title
;
 Rational Synthesis of 5,10-Diazaporphyrins via Nucleophilic Substitution
 Reactions of \a,\a'-Dibromotripyrrin and Dihydrogenation to Give
 5,10-Diazachlorins.
;
_journal_name_full 'The Journal of organic chemistry'
_journal_paper_doi 10.1021/acs.joc.9b03467
_journal_year 2020
_chemical_formula_moiety 'C34 H22 N6'
_chemical_formula_sum 'C34 H22 N6'
_chemical_formula_weight 514.57
_space_group_crystal_system triclinic
_space_group_IT_number 2
_space_group_name_Hall '-P 1'
_space_group_name_H-M_alt 'P -1'
_atom_sites_solution_hydrogens geom
_audit_creation_method SHELXL-2014/7
_cell_angle_alpha 83.283(14)
_cell_angle_beta 85.532(8)
_cell_angle_gamma 84.093(13)
_cell_formula_units_Z 2
_cell_length_a 7.2002(13)
_cell_length_b 12.128(3)
_cell_length_c 14.450(3)
_cell_measurement_reflns_used 837
_cell_measurement_temperature 93(2)
_cell_measurement_theta_max 68.2
_cell_measurement_theta_min 28.8
_cell_volume 1243.7(5)
_computing_structure_refinement 'SHELXL-2014/7 (Sheldrick, 2014)'
_diffrn_ambient_temperature 93(2)
_diffrn_detector_area_resol_mean 5.8140
_diffrn_measured_fraction_theta_full 0.964
_diffrn_measured_fraction_theta_max 0.961
_diffrn_measurement_device_type 'Rigaku XtaLAB P200'
_diffrn_measurement_method \w
_diffrn_radiation_type CuK\a
_diffrn_radiation_wavelength 1.54187
_diffrn_reflns_av_R_equivalents 0.0322
_diffrn_reflns_av_unetI/netI 0.0253
_diffrn_reflns_Laue_measured_fraction_full 0.964
_diffrn_reflns_Laue_measured_fraction_max 0.961
_diffrn_reflns_limit_h_max 8
_diffrn_reflns_limit_h_min -8
_diffrn_reflns_limit_k_max 10
_diffrn_reflns_limit_k_min -14
_diffrn_reflns_limit_l_max 17
_diffrn_reflns_limit_l_min -17
_diffrn_reflns_number 16244
_diffrn_reflns_point_group_measured_fraction_full 0.964
_diffrn_reflns_point_group_measured_fraction_max 0.961
_diffrn_reflns_theta_full 67.687
_diffrn_reflns_theta_max 68.225
_diffrn_reflns_theta_min 6.737
_exptl_absorpt_coefficient_mu 0.661
_exptl_absorpt_correction_T_max 1.000
_exptl_absorpt_correction_T_min 0.899
_exptl_absorpt_correction_type multi-scan
_exptl_absorpt_process_details 'REQAB (Rigaku, 1998)'
_exptl_crystal_colour Purple
_exptl_crystal_density_diffrn 1.374
_exptl_crystal_description Prism
_exptl_crystal_F_000 536
_exptl_crystal_size_max 0.180
_exptl_crystal_size_mid 0.020
_exptl_crystal_size_min 0.010
_refine_diff_density_max 0.402
_refine_diff_density_min -0.217
_refine_diff_density_rms 0.040
_refine_ls_extinction_method none
_refine_ls_goodness_of_fit_ref 1.003
_refine_ls_hydrogen_treatment constr
_refine_ls_matrix_type full
_refine_ls_number_parameters 361
_refine_ls_number_reflns 4387
_refine_ls_number_restraints 0
_refine_ls_restrained_S_all 1.003
_refine_ls_R_factor_all 0.0507
_refine_ls_R_factor_gt 0.0355
_refine_ls_shift/su_max 0.000
_refine_ls_shift/su_mean 0.000
_refine_ls_structure_factor_coef Fsqd
_refine_ls_weighting_details 'w=1/[\s^2^(Fo^2^)+(0.0516P)^2^+0.3506P] where P=(Fo^2^+2Fc^2^)/3'
_refine_ls_weighting_scheme calc
_refine_ls_wR_factor_gt 0.0855
_refine_ls_wR_factor_ref 0.0929
_reflns_Friedel_coverage 0.000
_reflns_number_gt 3455
_reflns_number_total 4387
_reflns_threshold_expression 'I > 2\s(I)'
_cod_data_source_file jo9b03467_si_002.cif
_cod_data_source_block 170417um
_cod_database_code 4037930
_shelx_shelxl_version_number 2014/7
_shelx_space_group_comment
;
The symmetry employed for this shelxl refinement is uniquely defined
by the following loop, which should always be used as a source of
symmetry information in preference to the above space-group names.
They are only intended as comments.
;
_shelx_estimated_absorpt_t_min 0.890
_shelx_estimated_absorpt_t_max 0.993

loop_
_space_group_symop_operation_xyz
'x, y, z'
'-x, -y, -z'

loop_
_atom_site_label
_atom_site_type_symbol
_atom_site_fract_x
_atom_site_fract_y
_atom_site_fract_z
_atom_site_U_iso_or_equiv
_atom_site_adp_type
_atom_site_occupancy
_atom_site_site_symmetry_order
_atom_site_calc_flag
_atom_site_refinement_flags_posn
_atom_site_refinement_flags_adp
_atom_site_refinement_flags_occupancy
_atom_site_disorder_assembly
_atom_site_disorder_group
C1 C 0.41574(19) 0.29119(13) 0.60339(9) 0.0171(3) Uani 1 1 d . . . . .
C2 C 0.49736(19) 0.18012(13) 0.59549(10) 0.0191(3) Uani 1 1 d . . . . .
H1 H 0.5388 0.1274 0.6453 0.023 Uiso 1 1 calc R U . . .
C3 C 0.50514(19) 0.16350(13) 0.50401(10) 0.0183(3) Uani 1 1 d . . . . .
H2 H 0.5517 0.0965 0.4786 0.022 Uiso 1 1 calc R U . . .
C4 C 0.43120(19) 0.26416(12) 0.45228(10) 0.0168(3) Uani 1 1 d . . . . .
C5 C 0.40539(18) 0.28437(13) 0.35762(10) 0.0168(3) Uani 1 1 d . . . . .
C6 C 0.33335(18) 0.38780(12) 0.31192(9) 0.0159(3) Uani 1 1 d . . . . .
C7 C 0.3234(2) 0.41003(13) 0.21182(10) 0.0189(3) Uani 1 1 d . . . . .
H3 H 0.3587 0.3590 0.1670 0.023 Uiso 1 1 calc R U . . .
C8 C 0.2541(2) 0.51740(13) 0.19456(10) 0.0188(3) Uani 1 1 d . . . . .
H4 H 0.2319 0.5568 0.1351 0.023 Uiso 1 1 calc R U . . .
C9 C 0.21992(18) 0.56108(12) 0.28372(9) 0.0166(3) Uani 1 1 d . . . . .
C10 C 0.14299(18) 0.67138(13) 0.29365(10) 0.0167(3) Uani 1 1 d . . . . .
C11 C 0.09334(19) 0.71395(13) 0.37854(10) 0.0171(3) Uani 1 1 d . . . . .
C12 C 0.01167(19) 0.82323(13) 0.39462(10) 0.0194(3) Uani 1 1 d . . . . .
H5 H -0.0236 0.8819 0.3480 0.023 Uiso 1 1 calc R U . . .
C13 C -0.00650(19) 0.82820(13) 0.48831(10) 0.0196(3) Uani 1 1 d . . . . .
H6 H -0.0588 0.8905 0.5189 0.024 Uiso 1 1 calc R U . . .
C14 C 0.06700(18) 0.72317(12) 0.53267(10) 0.0169(3) Uani 1 1 d . . . . .
C15 C 0.15913(18) 0.60497(13) 0.66425(9) 0.0166(3) Uani 1 1 d . . . . .
N1 N 0.38142(16) 0.33998(10) 0.51617(8) 0.0166(3) Uani 1 1 d . . . . .
H7 H 0.3346 0.4094 0.5025 0.020 Uiso 1 1 calc R U . . .
C16 C 0.17522(19) 0.58547(13) 0.76586(10) 0.0181(3) Uani 1 1 d . . . . .
C17 C 0.25844(19) 0.47763(13) 0.78324(10) 0.0183(3) Uani 1 1 d . . . . .
C18 C 0.29630(18) 0.43566(13) 0.69130(9) 0.0165(3) Uani 1 1 d . . . . .
C19 C 0.1250(2) 0.65092(13) 0.83810(10) 0.0207(3) Uani 1 1 d . . . . .
H8 H 0.0693 0.7252 0.8264 0.025 Uiso 1 1 calc R U . . .
C20 C 0.1592(2) 0.60360(14) 0.92811(10) 0.0246(4) Uani 1 1 d . . . . .
H9 H 0.1266 0.6464 0.9790 0.029 Uiso 1 1 calc R U . . .
N2 N 0.26907(15) 0.48071(10) 0.35437(8) 0.0163(3) Uani 1 1 d . . . . .
N3 N 0.12140(16) 0.65589(11) 0.46485(8) 0.0170(3) Uani 1 1 d . . . . .
H10 H 0.1676 0.5858 0.4745 0.020 Uiso 1 1 calc R U . . .
N4 N 0.08108(16) 0.70116(11) 0.62511(8) 0.0177(3) Uani 1 1 d . . . . .
N5 N 0.23430(16) 0.51412(10) 0.62201(8) 0.0173(3) Uani 1 1 d . . . . .
N6 N 0.37931(16) 0.33403(11) 0.68481(8) 0.0180(3) Uani 1 1 d . . . . .
C21 C 0.2404(2) 0.49459(14) 0.94524(10) 0.0260(4) Uani 1 1 d . . . . .
H11 H 0.2613 0.4641 1.0076 0.031 Uiso 1 1 calc R U . . .
C22 C 0.2912(2) 0.42991(14) 0.87286(10) 0.0214(3) Uani 1 1 d . . . . .
H12 H 0.3465 0.3555 0.8843 0.026 Uiso 1 1 calc R U . . .
C23 C 0.4493(2) 0.18921(12) 0.30002(9) 0.0173(3) Uani 1 1 d . . . . .
C24 C 0.6324(2) 0.14132(13) 0.28403(10) 0.0195(3) Uani 1 1 d . . . . .
H13 H 0.7323 0.1676 0.3118 0.023 Uiso 1 1 calc R U . . .
C25 C 0.6685(2) 0.05565(13) 0.22779(10) 0.0212(3) Uani 1 1 d . . . . .
H14 H 0.7933 0.0238 0.2168 0.025 Uiso 1 1 calc R U . . .
C26 C 0.5241(2) 0.01610(13) 0.18745(10) 0.0232(3) Uani 1 1 d . . . . .
H15 H 0.5499 -0.0420 0.1482 0.028 Uiso 1 1 calc R U . . .
C27 C 0.3412(2) 0.06150(14) 0.20439(11) 0.0248(4) Uani 1 1 d . . . . .
H16 H 0.2416 0.0337 0.1776 0.030 Uiso 1 1 calc R U . . .
C28 C 0.3045(2) 0.14739(13) 0.26037(10) 0.0213(3) Uani 1 1 d . . . . .
H17 H 0.1792 0.1782 0.2719 0.026 Uiso 1 1 calc R U . . .
C29 C 0.1247(2) 0.74785(12) 0.20486(9) 0.0173(3) Uani 1 1 d . . . . .
C30 C 0.2880(2) 0.77464(13) 0.15241(10) 0.0202(3) Uani 1 1 d . . . . .
H18 H 0.4061 0.7517 0.1770 0.024 Uiso 1 1 calc R U . . .
C31 C 0.2798(2) 0.83447(13) 0.06467(10) 0.0220(3) Uani 1 1 d . . . . .
H19 H 0.3920 0.8515 0.0292 0.026 Uiso 1 1 calc R U . . .
C32 C 0.1085(2) 0.86932(13) 0.02884(10) 0.0225(3) Uani 1 1 d . . . . .
H20 H 0.1026 0.9085 -0.0319 0.027 Uiso 1 1 calc R U . . .
C33 C -0.0550(2) 0.84680(13) 0.08208(10) 0.0231(3) Uani 1 1 d . . . . .
H21 H -0.1728 0.8728 0.0583 0.028 Uiso 1 1 calc R U . . .
C34 C -0.0477(2) 0.78666(13) 0.16975(10) 0.0205(3) Uani 1 1 d . . . . .
H22 H -0.1603 0.7720 0.2058 0.025 Uiso 1 1 calc R U . . .

loop_
_atom_site_aniso_label
_atom_site_aniso_U_11
_atom_site_aniso_U_22
_atom_site_aniso_U_33
_atom_site_aniso_U_23
_atom_site_aniso_U_13
_atom_site_aniso_U_12
C1 0.0158(6) 0.0192(8) 0.0162(7) -0.0016(6) 0.0009(5) -0.0031(6)
C2 0.0178(7) 0.0194(9) 0.0186(7) 0.0012(6) 0.0004(5) -0.0003(6)
C3 0.0188(7) 0.0150(8) 0.0204(7) -0.0029(6) 0.0020(5) 0.0003(6)
C4 0.0173(7) 0.0154(8) 0.0180(7) -0.0036(6) 0.0021(5) -0.0028(6)
C5 0.0148(6) 0.0177(8) 0.0179(7) -0.0028(6) 0.0023(5) -0.0033(6)
C6 0.0158(6) 0.0162(8) 0.0160(7) -0.0027(6) 0.0011(5) -0.0030(6)
C7 0.0218(7) 0.0187(9) 0.0171(7) -0.0065(6) 0.0012(5) -0.0023(6)
C8 0.0235(7) 0.0180(8) 0.0148(7) -0.0011(6) -0.0015(5) -0.0023(6)
C9 0.0158(7) 0.0170(8) 0.0170(7) -0.0011(6) -0.0007(5) -0.0031(6)
C10 0.0153(6) 0.0177(8) 0.0172(7) -0.0005(6) -0.0008(5) -0.0039(6)
C11 0.0165(7) 0.0167(8) 0.0180(7) -0.0010(6) -0.0007(5) -0.0028(6)
C12 0.0202(7) 0.0168(8) 0.0205(7) 0.0000(6) -0.0017(6) -0.0001(6)
C13 0.0195(7) 0.0174(9) 0.0219(7) -0.0050(6) 0.0005(6) -0.0003(6)
C14 0.0155(7) 0.0181(8) 0.0177(7) -0.0049(6) 0.0008(5) -0.0029(6)
C15 0.0155(7) 0.0185(8) 0.0164(7) -0.0037(6) 0.0009(5) -0.0041(6)
N1 0.0194(6) 0.0140(7) 0.0158(6) -0.0018(5) 0.0002(4) -0.0008(5)
C16 0.0167(7) 0.0200(9) 0.0181(7) -0.0031(6) 0.0015(5) -0.0053(6)
C17 0.0169(7) 0.0206(9) 0.0181(7) -0.0047(6) 0.0014(5) -0.0047(6)
C18 0.0147(6) 0.0199(9) 0.0151(7) -0.0020(6) 0.0009(5) -0.0036(6)
C19 0.0232(7) 0.0198(9) 0.0195(7) -0.0045(6) 0.0012(6) -0.0030(6)
C20 0.0322(8) 0.0257(10) 0.0168(7) -0.0086(6) 0.0022(6) -0.0035(7)
N2 0.0170(6) 0.0144(7) 0.0173(6) -0.0023(5) -0.0001(4) -0.0015(5)
N3 0.0194(6) 0.0159(7) 0.0156(6) -0.0023(5) -0.0002(4) -0.0006(5)
N4 0.0166(6) 0.0196(7) 0.0174(6) -0.0038(5) 0.0011(4) -0.0032(5)
N5 0.0166(6) 0.0181(7) 0.0173(6) -0.0033(5) 0.0009(4) -0.0027(5)
N6 0.0184(6) 0.0200(7) 0.0154(6) -0.0026(5) 0.0008(4) -0.0011(5)
C21 0.0353(9) 0.0280(10) 0.0145(7) -0.0028(6) -0.0010(6) -0.0023(7)
C22 0.0254(8) 0.0210(9) 0.0173(7) -0.0020(6) 0.0001(6) -0.0016(6)
C23 0.0231(7) 0.0151(8) 0.0129(7) -0.0001(6) 0.0015(5) -0.0011(6)
C24 0.0234(7) 0.0173(8) 0.0176(7) -0.0011(6) 0.0003(6) -0.0026(6)
C25 0.0227(7) 0.0167(8) 0.0224(7) -0.0017(6) 0.0051(6) 0.0012(6)
C26 0.0328(8) 0.0171(9) 0.0197(7) -0.0053(6) 0.0025(6) -0.0014(7)
C27 0.0284(8) 0.0239(9) 0.0238(8) -0.0067(7) -0.0039(6) -0.0045(7)
C28 0.0222(7) 0.0201(9) 0.0213(7) -0.0037(6) -0.0010(6) 0.0008(6)
C29 0.0245(7) 0.0120(8) 0.0161(7) -0.0048(6) -0.0005(5) -0.0016(6)
C30 0.0223(7) 0.0175(8) 0.0209(7) -0.0033(6) -0.0005(6) -0.0013(6)
C31 0.0276(8) 0.0172(9) 0.0209(7) -0.0030(6) 0.0046(6) -0.0037(6)
C32 0.0351(8) 0.0153(8) 0.0154(7) 0.0002(6) 0.0011(6) 0.0008(7)
C33 0.0259(8) 0.0206(9) 0.0219(8) -0.0027(6) -0.0036(6) 0.0047(7)
C34 0.0228(7) 0.0184(8) 0.0198(7) -0.0034(6) 0.0014(6) 0.0001(6)

loop_
_atom_type_symbol
_atom_type_description
_atom_type_scat_dispersion_real
_atom_type_scat_dispersion_imag
_atom_type_scat_source
C C 0.0181 0.0091 'International Tables Vol C Tables 4.2.6.8 and 6.1.1.4'
H H 0.0000 0.0000 'International Tables Vol C Tables 4.2.6.8 and 6.1.1.4'
N N 0.0311 0.0180 'International Tables Vol C Tables 4.2.6.8 and 6.1.1.4'

loop_
_geom_angle_atom_site_label_1
_geom_angle_atom_site_label_2
_geom_angle_atom_site_label_3
_geom_angle
_geom_angle_site_symmetry_1
_geom_angle_site_symmetry_3
_geom_angle_publ_flag
N6 C1 N1 128.54(14) . . ?
N6 C1 C2 123.62(13) . . ?
N1 C1 C2 107.83(12) . . ?
C3 C2 C1 107.60(13) . . ?
C3 C2 H1 126.2 . . ?
C1 C2 H1 126.2 . . ?
C2 C3 C4 108.35(13) . . ?
C2 C3 H2 125.8 . . ?
C4 C3 H2 125.8 . . ?
N1 C4 C5 124.89(13) . . ?
N1 C4 C3 106.53(12) . . ?
C5 C4 C3 128.55(13) . . ?
C4 C5 C6 124.67(13) . . ?
C4 C5 C23 117.83(13) . . ?
C6 C5 C23 117.45(12) . . ?
N2 C6 C5 125.73(13) . . ?
N2 C6 C7 110.54(12) . . ?
C5 C6 C7 123.71(13) . . ?
C8 C7 C6 106.51(13) . . ?
C8 C7 H3 126.7 . . ?
C6 C7 H3 126.7 . . ?
C7 C8 C9 106.92(13) . . ?
C7 C8 H4 126.5 . . ?
C9 C8 H4 126.5 . . ?
N2 C9 C10 126.36(13) . . ?
N2 C9 C8 110.40(13) . . ?
C10 C9 C8 123.22(13) . . ?
C11 C10 C9 125.02(13) . . ?
C11 C10 C29 118.93(13) . . ?
C9 C10 C29 115.96(12) . . ?
N3 C11 C10 124.60(14) . . ?
N3 C11 C12 106.86(12) . . ?
C10 C11 C12 128.52(13) . . ?
C13 C12 C11 107.91(13) . . ?
C13 C12 H5 126.0 . . ?
C11 C12 H5 126.0 . . ?
C12 C13 C14 107.86(13) . . ?
C12 C13 H6 126.1 . . ?
C14 C13 H6 126.1 . . ?
N4 C14 N3 128.59(13) . . ?
N4 C14 C13 123.75(13) . . ?
N3 C14 C13 107.64(12) . . ?
N4 C15 N5 128.38(13) . . ?
N4 C15 C16 120.75(13) . . ?
N5 C15 C16 110.87(12) . . ?
C1 N1 C4 109.66(12) . . ?
C1 N1 H7 125.2 . . ?
C4 N1 H7 125.2 . . ?
C17 C16 C19 120.99(14) . . ?
C17 C16 C15 105.85(13) . . ?
C19 C16 C15 133.16(14) . . ?
C22 C17 C16 121.70(14) . . ?
C22 C17 C18 132.41(15) . . ?
C16 C17 C18 105.89(13) . . ?
N6 C18 N5 129.09(13) . . ?
N6 C18 C17 120.24(13) . . ?
N5 C18 C17 110.68(13) . . ?
C16 C19 C20 117.46(15) . . ?
C16 C19 H8 121.3 . . ?
C20 C19 H8 121.3 . . ?
C19 C20 C21 121.26(14) . . ?
C19 C20 H9 119.4 . . ?
C21 C20 H9 119.4 . . ?
C9 N2 C6 105.62(11) . . ?
C14 N3 C11 109.69(12) . . ?
C14 N3 H10 125.2 . . ?
C11 N3 H10 125.2 . . ?
C15 N4 C14 122.67(12) . . ?
C15 N5 C18 106.68(11) . . ?
C18 N6 C1 122.86(13) . . ?
C22 C21 C20 121.03(14) . . ?
C22 C21 H11 119.5 . . ?
C20 C21 H11 119.5 . . ?
C17 C22 C21 117.55(15) . . ?
C17 C22 H12 121.2 . . ?
C21 C22 H12 121.2 . . ?
C28 C23 C24 118.90(14) . . ?
C28 C23 C5 119.30(13) . . ?
C24 C23 C5 121.79(13) . . ?
C25 C24 C23 120.14(14) . . ?
C25 C24 H13 119.9 . . ?
C23 C24 H13 119.9 . . ?
C24 C25 C26 120.48(14) . . ?
C24 C25 H14 119.8 . . ?
C26 C25 H14 119.8 . . ?
C25 C26 C27 119.87(14) . . ?
C25 C26 H15 120.1 . . ?
C27 C26 H15 120.1 . . ?
C28 C27 C26 119.89(14) . . ?
C28 C27 H16 120.1 . . ?
C26 C27 H16 120.1 . . ?
C27 C28 C23 120.69(14) . . ?
C27 C28 H17 119.7 . . ?
C23 C28 H17 119.7 . . ?
C34 C29 C30 118.96(13) . . ?
C34 C29 C10 122.74(13) . . ?
C30 C29 C10 118.15(12) . . ?
C31 C30 C29 120.70(14) . . ?
C31 C30 H18 119.6 . . ?
C29 C30 H18 119.6 . . ?
C32 C31 C30 120.02(14) . . ?
C32 C31 H19 120.0 . . ?
C30 C31 H19 120.0 . . ?
C31 C32 C33 119.67(14) . . ?
C31 C32 H20 120.2 . . ?
C33 C32 H20 120.2 . . ?
C34 C33 C32 120.58(14) . . ?
C34 C33 H21 119.7 . . ?
C32 C33 H21 119.7 . . ?
C33 C34 C29 119.98(14) . . ?
C33 C34 H22 120.0 . . ?
C29 C34 H22 120.0 . . ?

loop_
_geom_bond_atom_site_label_1
_geom_bond_atom_site_label_2
_geom_bond_distance
_geom_bond_site_symmetry_2
_geom_bond_publ_flag
C1 N6 1.3378(18) . ?
C1 N1 1.3578(18) . ?
C1 C2 1.427(2) . ?
C2 C3 1.356(2) . ?
C2 H1 0.9500 . ?
C3 C4 1.431(2) . ?
C3 H2 0.9500 . ?
C4 N1 1.3805(19) . ?
C4 C5 1.385(2) . ?
C5 C6 1.416(2) . ?
C5 C23 1.495(2) . ?
C6 N2 1.3676(19) . ?
C6 C7 1.4461(19) . ?
C7 C8 1.348(2) . ?
C7 H3 0.9500 . ?
C8 C9 1.444(2) . ?
C8 H4 0.9500 . ?
C9 N2 1.3676(19) . ?
C9 C10 1.413(2) . ?
C10 C11 1.393(2) . ?
C10 C29 1.499(2) . ?
C11 N3 1.3772(19) . ?
C11 C12 1.431(2) . ?
C12 C13 1.358(2) . ?
C12 H5 0.9500 . ?
C13 C14 1.427(2) . ?
C13 H6 0.9500 . ?
C14 N4 1.3408(18) . ?
C14 N3 1.3569(18) . ?
C15 N4 1.326(2) . ?
C15 N5 1.3647(19) . ?
C15 C16 1.471(2) . ?
N1 H7 0.8800 . ?
C16 C17 1.385(2) . ?
C16 C19 1.388(2) . ?
C17 C22 1.383(2) . ?
C17 C18 1.474(2) . ?
C18 N6 1.324(2) . ?
C18 N5 1.3662(19) . ?
C19 C20 1.388(2) . ?
C19 H8 0.9500 . ?
C20 C21 1.392(2) . ?
C20 H9 0.9500 . ?
N3 H10 0.8800 . ?
C21 C22 1.384(2) . ?
C21 H11 0.9500 . ?
C22 H12 0.9500 . ?
C23 C28 1.394(2) . ?
C23 C24 1.398(2) . ?
C24 C25 1.384(2) . ?
C24 H13 0.9500 . ?
C25 C26 1.383(2) . ?
C25 H14 0.9500 . ?
C26 C27 1.388(2) . ?
C26 H15 0.9500 . ?
C27 C28 1.384(2) . ?
C27 H16 0.9500 . ?
C28 H17 0.9500 . ?
C29 C34 1.394(2) . ?
C29 C30 1.394(2) . ?
C30 C31 1.388(2) . ?
C30 H18 0.9500 . ?
C31 C32 1.381(2) . ?
C31 H19 0.9500 . ?
C32 C33 1.389(2) . ?
C32 H20 0.9500 . ?
C33 C34 1.388(2) . ?
C33 H21 0.9500 . ?
C34 H22 0.9500 . ?

loop_
_geom_hbond_atom_site_label_D
_geom_hbond_atom_site_label_H
_geom_hbond_atom_site_label_A
_geom_hbond_distance_DH
_geom_hbond_distance_HA
_geom_hbond_distance_DA
_geom_hbond_angle_DHA
_geom_hbond_site_symmetry_A
N1 H7 N2 0.88 2.28 2.8479(17) 122.4 .
N1 H7 N5 0.88 2.29 2.8221(18) 118.8 .
N3 H10 N2 0.88 2.30 2.8734(18) 122.6 .
N3 H10 N5 0.88 2.27 2.8037(18) 118.7 .

loop_
_geom_torsion_atom_site_label_1
_geom_torsion_atom_site_label_2
_geom_torsion_atom_site_label_3
_geom_torsion_atom_site_label_4
_geom_torsion
_geom_torsion_site_symmetry_1
_geom_torsion_site_symmetry_2
_geom_torsion_site_symmetry_3
_geom_torsion_site_symmetry_4
_geom_torsion_publ_flag
N6 C1 C2 C3 176.94(13) . . . . ?
N1 C1 C2 C3 -1.79(16) . . . . ?
C1 C2 C3 C4 0.83(16) . . . . ?
C2 C3 C4 N1 0.40(16) . . . . ?
C2 C3 C4 C5 -177.40(14) . . . . ?
N1 C4 C5 C6 3.6(2) . . . . ?
C3 C4 C5 C6 -179.01(14) . . . . ?
N1 C4 C5 C23 -173.86(12) . . . . ?
C3 C4 C5 C23 3.6(2) . . . . ?
C4 C5 C6 N2 -3.9(2) . . . . ?
C23 C5 C6 N2 173.55(12) . . . . ?
C4 C5 C6 C7 174.18(14) . . . . ?
C23 C5 C6 C7 -8.4(2) . . . . ?
N2 C6 C7 C8 0.53(16) . . . . ?
C5 C6 C7 C8 -177.79(13) . . . . ?
C6 C7 C8 C9 -0.46(16) . . . . ?
C7 C8 C9 N2 0.26(16) . . . . ?
C7 C8 C9 C10 -178.65(13) . . . . ?
N2 C9 C10 C11 -4.4(2) . . . . ?
C8 C9 C10 C11 174.33(14) . . . . ?
N2 C9 C10 C29 172.22(13) . . . . ?
C8 C9 C10 C29 -9.1(2) . . . . ?
C9 C10 C11 N3 3.5(2) . . . . ?
C29 C10 C11 N3 -173.01(13) . . . . ?
C9 C10 C11 C12 -178.62(14) . . . . ?
C29 C10 C11 C12 4.8(2) . . . . ?
N3 C11 C12 C13 0.18(16) . . . . ?
C10 C11 C12 C13 -177.99(14) . . . . ?
C11 C12 C13 C14 1.24(16) . . . . ?
C12 C13 C14 N4 176.01(13) . . . . ?
C12 C13 C14 N3 -2.23(16) . . . . ?
N6 C1 N1 C4 -176.58(14) . . . . ?
C2 C1 N1 C4 2.08(16) . . . . ?
C5 C4 N1 C1 176.35(13) . . . . ?
C3 C4 N1 C1 -1.56(15) . . . . ?
N4 C15 C16 C17 178.79(13) . . . . ?
N5 C15 C16 C17 -1.71(16) . . . . ?
N4 C15 C16 C19 -1.0(2) . . . . ?
N5 C15 C16 C19 178.52(15) . . . . ?
C19 C16 C17 C22 1.4(2) . . . . ?
C15 C16 C17 C22 -178.38(13) . . . . ?
C19 C16 C17 C18 -178.43(13) . . . . ?
C15 C16 C17 C18 1.77(15) . . . . ?
C22 C17 C18 N6 -0.9(2) . . . . ?
C16 C17 C18 N6 178.88(12) . . . . ?
C22 C17 C18 N5 178.79(15) . . . . ?
C16 C17 C18 N5 -1.38(16) . . . . ?
C17 C16 C19 C20 -0.8(2) . . . . ?
C15 C16 C19 C20 178.94(15) . . . . ?
C16 C19 C20 C21 -0.2(2) . . . . ?
C10 C9 N2 C6 178.94(13) . . . . ?
C8 C9 N2 C6 0.07(15) . . . . ?
C5 C6 N2 C9 177.91(13) . . . . ?
C7 C6 N2 C9 -0.36(15) . . . . ?
N4 C14 N3 C11 -175.76(13) . . . . ?
C13 C14 N3 C11 2.37(16) . . . . ?
C10 C11 N3 C14 176.64(13) . . . . ?
C12 C11 N3 C14 -1.61(16) . . . . ?
N5 C15 N4 C14 -0.8(2) . . . . ?
C16 C15 N4 C14 178.64(13) . . . . ?
N3 C14 N4 C15 1.6(2) . . . . ?
C13 C14 N4 C15 -176.24(13) . . . . ?
N4 C15 N5 C18 -179.71(14) . . . . ?
C16 C15 N5 C18 0.84(15) . . . . ?
N6 C18 N5 C15 -179.98(14) . . . . ?
C17 C18 N5 C15 0.31(15) . . . . ?
N5 C18 N6 C1 -0.3(2) . . . . ?
C17 C18 N6 C1 179.42(13) . . . . ?
N1 C1 N6 C18 1.4(2) . . . . ?
C2 C1 N6 C18 -177.06(13) . . . . ?
C19 C20 C21 C22 0.5(2) . . . . ?
C16 C17 C22 C21 -1.0(2) . . . . ?
C18 C17 C22 C21 178.79(15) . . . . ?
C20 C21 C22 C17 0.0(2) . . . . ?
C4 C5 C23 C28 112.92(16) . . . . ?
C6 C5 C23 C28 -64.69(18) . . . . ?
C4 C5 C23 C24 -67.63(18) . . . . ?
C6 C5 C23 C24 114.76(15) . . . . ?
C28 C23 C24 C25 1.6(2) . . . . ?
C5 C23 C24 C25 -177.90(13) . . . . ?
C23 C24 C25 C26 -0.4(2) . . . . ?
C24 C25 C26 C27 -0.9(2) . . . . ?
C25 C26 C27 C28 1.0(2) . . . . ?
C26 C27 C28 C23 0.1(2) . . . . ?
C24 C23 C28 C27 -1.4(2) . . . . ?
C5 C23 C28 C27 178.08(14) . . . . ?
C11 C10 C29 C34 -72.85(19) . . . . ?
C9 C10 C29 C34 110.31(16) . . . . ?
C11 C10 C29 C30 111.69(16) . . . . ?
C9 C10 C29 C30 -65.15(18) . . . . ?
C34 C29 C30 C31 -3.0(2) . . . . ?
C10 C29 C30 C31 172.61(14) . . . . ?
C29 C30 C31 C32 0.8(2) . . . . ?
C30 C31 C32 C33 1.7(2) . . . . ?
C31 C32 C33 C34 -2.0(2) . . . . ?
C32 C33 C34 C29 -0.3(2) . . . . ?
C30 C29 C34 C33 2.8(2) . . . . ?
C10 C29 C34 C33 -172.65(14) . . . . ?
